data_4029843
loop_
_publ_author_name
'Kamimura, Akio'
'Yamane, Yu'
'Yo, Ryuichiro'
'Tanaka, Toshiyuki'
'Uno, Hidemitsu'

_publ_section_title
;
 Gold(I)-Catalyzed Synthesis of Optically Active 1,4-Oxazepan-7-ones.
;
_journal_issue 16
_journal_name_full 'The Journal of organic chemistry'
_journal_page_first 7696
_journal_page_last 7702
_journal_paper_doi 10.1021/jo501254x
_journal_volume 79
_journal_year 2014
_chemical_absolute_configuration rmad
_chemical_formula_moiety 'C20 H19 N O4 S'
_chemical_formula_sum 'C20 H19 N O4 S'
_chemical_formula_weight 369.43
_space_group_IT_number 19
_symmetry_cell_setting orthorhombic
_symmetry_Int_Tables_number 19
_symmetry_space_group_name_Hall 'P 2ac 2ab'
_symmetry_space_group_name_H-M 'P 21 21 21'
_atom_sites_solution_hydrogens geom
_atom_sites_solution_primary direct
_atom_sites_solution_secondary difmap
_cell_angle_alpha 90.0000
_cell_angle_beta 90.0000
_cell_angle_gamma 90.0000
_cell_formula_units_Z 4
_cell_length_a 8.240(3)
_cell_length_b 9.613(3)
_cell_length_c 22.450(7)
_cell_measurement_reflns_used 7708
_cell_measurement_temperature 100
_cell_measurement_theta_max 31.26
_cell_measurement_theta_min 2.31
_cell_volume 1778.3(10)
_computing_cell_refinement CrystalClear
_computing_data_collection 'CrystalClear (Rigaku Inc., 2008)'
_computing_data_reduction CrystalClear
_computing_molecular_graphics 'CrystalStructure 4.0'
_computing_publication_material 'CrystalStructure 4.0 (Rigaku, 2010)'
_computing_structure_refinement 'SHELXL97 (Sheldrick, 2008)'
_computing_structure_solution 'SIR2004 (Burla, et al., 2005)'
_diffrn_ambient_temperature 100
_diffrn_detector_area_resol_mean 7.111
_diffrn_measured_fraction_theta_full 1.000
_diffrn_measured_fraction_theta_max 1.000
_diffrn_measurement_device_type 'Rigaku Saturn724'
_diffrn_measurement_method \w
_diffrn_radiation_type 'Mo K\a'
_diffrn_radiation_wavelength 0.71075
_diffrn_reflns_av_R_equivalents 0.0342
_diffrn_reflns_av_sigmaI/netI 0.0207
_diffrn_reflns_limit_h_max 10
_diffrn_reflns_limit_h_min -10
_diffrn_reflns_limit_k_max 12
_diffrn_reflns_limit_k_min -12
_diffrn_reflns_limit_l_max 29
_diffrn_reflns_limit_l_min -29
_diffrn_reflns_number 29166
_diffrn_reflns_theta_full 27.50
_diffrn_reflns_theta_max 27.50
_exptl_absorpt_coefficient_mu 0.208
_exptl_absorpt_correction_T_max 0.969
_exptl_absorpt_correction_T_min 0.871
_exptl_absorpt_correction_type multi-scan
_exptl_absorpt_process_details 'REQAB (Rigaku, 1998)'
_exptl_crystal_colour colorless
_exptl_crystal_density_diffrn 1.380
_exptl_crystal_density_method 'not measured'
_exptl_crystal_description prism
_exptl_crystal_F_000 776.00
_exptl_crystal_size_max 0.230
_exptl_crystal_size_mid 0.170
_exptl_crystal_size_min 0.150
_refine_diff_density_max 0.210
_refine_diff_density_min -0.340
_refine_ls_abs_structure_details 'Flack, H. D. (1983), Acta Cryst. A39, 876-881.  1741 Friedel Pairs'
_refine_ls_abs_structure_Flack 0.01(5)
_refine_ls_extinction_method none
_refine_ls_goodness_of_fit_ref 1.091
_refine_ls_hydrogen_treatment refxyz
_refine_ls_number_parameters 292
_refine_ls_number_reflns 4091
_refine_ls_number_restraints 0
_refine_ls_R_factor_gt 0.0273
_refine_ls_shift/su_max 0.000
_refine_ls_structure_factor_coef Fsqd
_refine_ls_weighting_details 'w = 1/[\s^2^(Fo^2^)+(0.0375P)^2^+0.3500P] where P=(Fo^2^+2Fc^2^)/3'
_refine_ls_weighting_scheme calc
_refine_ls_wR_factor_ref 0.0682
_reflns_number_gt 4045
_reflns_number_total 4095
_reflns_threshold_expression F^2^>2.0\s(F^2^)
_cod_data_source_file jo501254x_si_002.cif
_cod_data_source_block YY04010
_cod_depositor_comments
;
The following automatic conversions were performed:
'_atom_site_symetry_multiplicity' tag replaced with
'_atom_site_symmetry_multiplicity'.

Automatic conversion script
Id: cif_correct_tags 1440 2010-10-19 06:21:57Z saulius 

 Adding full bibliography for 4029843.cif.
;
_cod_original_cell_volume 1778.3(9)
_cod_database_code 4029843

loop_
_symmetry_equiv_pos_site_id
_symmetry_equiv_pos_as_xyz
1 +X,+Y,+Z
2 1/2+X,1/2-Y,-Z
3 -X,1/2+Y,1/2-Z
4 1/2-X,-Y,1/2+Z

loop_
_atom_site_label
_atom_site_type_symbol
_atom_site_fract_x
_atom_site_fract_y
_atom_site_fract_z
_atom_site_U_iso_or_equiv
_atom_site_adp_type
_atom_site_occupancy
_atom_site_symmetry_multiplicity
_atom_site_calc_flag
S1 S 0.48757(4) 0.43038(3) 0.463032(13) 0.01445(8) Uani 1 1 d
O1 O 0.42975(12) 0.11323(10) 0.30012(4) 0.0181(2) Uani 1 1 d
O2 O 0.37076(13) 0.22517(11) 0.21851(4) 0.0213(2) Uani 1 1 d
O3 O 0.62520(12) 0.52116(10) 0.46211(5) 0.0201(2) Uani 1 1 d
O4 O 0.45889(12) 0.34307(10) 0.51395(4) 0.0208(2) Uani 1 1 d
N1 N 0.50809(15) 0.32417(11) 0.40640(4) 0.0139(2) Uani 1 1 d
C1 C 0.55935(16) 0.38430(13) 0.34831(6) 0.0136(2) Uani 1 1 d
H1 H 0.577(2) 0.4871(17) 0.3541(7) 0.016 Uiso 1 1 d
C2 C 0.42542(16) 0.36971(13) 0.30240(6) 0.0149(2) Uani 1 1 d
C3 C 0.40632(16) 0.23471(14) 0.27048(6) 0.0158(3) Uani 1 1 d
C4 C 0.44972(17) 0.09766(14) 0.36191(6) 0.0165(3) Uani 1 1 d
C5 C 0.38885(18) 0.20970(14) 0.40226(6) 0.0172(3) Uani 1 1 d
H5A H 0.373(2) 0.1688(18) 0.4423(8) 0.021 Uiso 1 1 d
H5B H 0.287(2) 0.2443(19) 0.3886(7) 0.021 Uiso 1 1 d
C6 C 0.71741(16) 0.31827(13) 0.32630(6) 0.0142(2) Uani 1 1 d
C7 C 0.81161(17) 0.23298(15) 0.36209(6) 0.0177(3) Uani 1 1 d
H7 H 0.780(2) 0.2167(19) 0.4021(8) 0.021 Uiso 1 1 d
C8 C 0.95079(17) 0.16986(15) 0.33914(7) 0.0213(3) Uani 1 1 d
H8 H 1.016(2) 0.1085(19) 0.3653(8) 0.026 Uiso 1 1 d
C9 C 0.99585(18) 0.19197(14) 0.28035(7) 0.0213(3) Uani 1 1 d
H9 H 1.086(2) 0.1445(18) 0.2646(8) 0.026 Uiso 1 1 d
C10 C 0.90517(19) 0.28146(16) 0.24513(6) 0.0224(3) Uani 1 1 d
H10 H 0.936(2) 0.2934(19) 0.2053(8) 0.027 Uiso 1 1 d
C11 C 0.76637(17) 0.34429(15) 0.26773(6) 0.0189(3) Uani 1 1 d
H11 H 0.699(2) 0.4038(19) 0.2433(8) 0.023 Uiso 1 1 d
C12 C 0.32772(18) 0.47329(16) 0.28700(7) 0.0209(3) Uani 1 1 d
H12A H 0.244(2) 0.4613(18) 0.2558(8) 0.025 Uiso 1 1 d
H12B H 0.338(2) 0.566(2) 0.3064(8) 0.025 Uiso 1 1 d
C13 C 0.5137(2) -0.02078(14) 0.37970(6) 0.0223(3) Uani 1 1 d
H13A H 0.555(2) -0.096(2) 0.3526(8) 0.027 Uiso 1 1 d
H13B H 0.525(2) -0.0368(18) 0.4205(8) 0.027 Uiso 1 1 d
C14 C 0.31206(17) 0.53044(14) 0.45005(6) 0.0154(3) Uani 1 1 d
C15 C 0.15938(17) 0.47017(14) 0.45672(6) 0.0187(3) Uani 1 1 d
H15 H 0.146(2) 0.3741(19) 0.4716(8) 0.022 Uiso 1 1 d
C16 C 0.02226(17) 0.54751(15) 0.44358(6) 0.0199(3) Uani 1 1 d
H16 H -0.085(2) 0.5104(18) 0.4479(8) 0.024 Uiso 1 1 d
C17 C 0.03423(17) 0.68618(14) 0.42496(6) 0.0181(3) Uani 1 1 d
C18 C 0.18888(18) 0.74448(15) 0.41953(6) 0.0199(3) Uani 1 1 d
H18 H 0.199(2) 0.8498(19) 0.4080(8) 0.024 Uiso 1 1 d
C19 C 0.32741(18) 0.66752(14) 0.43144(6) 0.0182(3) Uani 1 1 d
H19 H 0.431(2) 0.7041(18) 0.4264(8) 0.022 Uiso 1 1 d
C20 C -0.11613(19) 0.76841(17) 0.41043(7) 0.0235(3) Uani 1 1 d
H20A H -0.206(3) 0.745(2) 0.4389(9) 0.035 Uiso 1 1 d
H20B H -0.090(3) 0.871(2) 0.4070(8) 0.035 Uiso 1 1 d
H20C H -0.156(2) 0.735(2) 0.3687(9) 0.035 Uiso 1 1 d

loop_
_atom_site_aniso_label
_atom_site_aniso_U_11
_atom_site_aniso_U_22
_atom_site_aniso_U_33
_atom_site_aniso_U_23
_atom_site_aniso_U_13
_atom_site_aniso_U_12
S1 0.01443(15) 0.01599(14) 0.01292(13) -0.00172(11) 0.00072(12) 0.00012(12)
O1 0.0245(5) 0.0149(4) 0.0149(4) -0.0013(3) -0.0011(4) -0.0005(4)
O2 0.0221(5) 0.0259(5) 0.0158(5) -0.0003(4) -0.0036(4) -0.0014(4)
O3 0.0153(5) 0.0216(5) 0.0234(5) -0.0049(4) -0.0004(4) -0.0017(4)
O4 0.0251(5) 0.0239(5) 0.0134(4) 0.0017(4) 0.0023(4) 0.0038(4)
N1 0.0165(5) 0.0128(5) 0.0125(5) -0.0003(4) 0.0030(4) -0.0020(5)
C1 0.0141(6) 0.0143(6) 0.0125(6) 0.0015(5) 0.0016(5) 0.0002(5)
C2 0.0158(6) 0.0151(6) 0.0140(6) 0.0009(5) 0.0019(5) -0.0010(5)
C3 0.0123(6) 0.0181(6) 0.0171(6) 0.0013(5) 0.0009(5) -0.0007(5)
C4 0.0190(6) 0.0157(6) 0.0149(6) 0.0003(5) 0.0013(5) -0.0050(5)
C5 0.0177(7) 0.0164(6) 0.0174(6) -0.0001(5) 0.0034(5) -0.0044(5)
C6 0.0124(6) 0.0145(6) 0.0157(6) -0.0014(5) 0.0004(5) -0.0030(5)
C7 0.0149(6) 0.0215(6) 0.0167(6) 0.0023(5) -0.0004(5) -0.0010(5)
C8 0.0134(6) 0.0216(7) 0.0289(7) 0.0033(6) -0.0024(5) 0.0010(5)
C9 0.0120(6) 0.0229(6) 0.0291(7) -0.0051(5) 0.0034(6) -0.0012(6)
C10 0.0187(7) 0.0304(7) 0.0179(7) -0.0016(6) 0.0054(5) -0.0030(6)
C11 0.0174(7) 0.0228(7) 0.0165(6) 0.0027(5) 0.0012(5) -0.0014(6)
C12 0.0195(7) 0.0218(7) 0.0213(7) 0.0022(5) -0.0019(6) 0.0022(6)
C13 0.0308(8) 0.0162(6) 0.0201(6) 0.0008(5) 0.0006(6) -0.0013(6)
C14 0.0153(6) 0.0161(6) 0.0148(6) -0.0023(5) 0.0022(5) 0.0020(5)
C15 0.0176(6) 0.0177(6) 0.0208(7) 0.0004(5) 0.0046(5) -0.0016(5)
C16 0.0144(6) 0.0225(7) 0.0227(6) 0.0001(5) 0.0032(5) -0.0023(6)
C17 0.0191(7) 0.0208(6) 0.0144(6) -0.0019(5) 0.0013(5) 0.0019(5)
C18 0.0215(7) 0.0175(7) 0.0207(6) 0.0003(5) 0.0014(5) -0.0012(6)
C19 0.0167(6) 0.0163(6) 0.0217(6) -0.0014(5) 0.0013(5) -0.0026(5)
C20 0.0205(7) 0.0271(8) 0.0229(7) 0.0013(6) 0.0011(6) 0.0046(6)

loop_
_atom_type_symbol
_atom_type_description
_atom_type_scat_dispersion_real
_atom_type_scat_dispersion_imag
_atom_type_scat_source
C C 0.0033 0.0016
;
International Tables for Crystallography
(1992, Vol. C, Tables 4.2.6.8 and 6.1.1.4)
;
H H 0.0000 0.0000
;
International Tables for Crystallography
(1992, Vol. C, Table 6.1.1.4)
;
N N 0.0061 0.0033
;
International Tables for Crystallography
(1992, Vol. C, Tables 4.2.6.8 and 6.1.1.4)
;
O O 0.0106 0.0060
;
International Tables for Crystallography
(1992, Vol. C, Tables 4.2.6.8 and 6.1.1.4)
;
S S 0.1246 0.1234
;
International Tables for Crystallography
(1992, Vol. C, Tables 4.2.6.8 and 6.1.1.4)
;

loop_
_geom_angle_atom_site_label_1
_geom_angle_atom_site_label_2
_geom_angle_atom_site_label_3
_geom_angle
O3 S1 O4 119.85(6)
O3 S1 N1 106.66(6)
O4 S1 N1 105.67(6)
O3 S1 C14 108.38(6)
O4 S1 C14 108.38(6)
N1 S1 C14 107.25(6)
C3 O1 C4 126.32(10)
C5 N1 C1 115.01(10)
C5 N1 S1 116.35(9)
C1 N1 S1 117.85(8)
N1 C1 C2 110.69(11)
N1 C1 C6 111.31(11)
C2 C1 C6 111.19(11)
N1 C1 H1 108.0(9)
C2 C1 H1 106.3(10)
C6 C1 H1 109.1(10)
C12 C2 C3 117.65(13)
C12 C2 C1 123.33(13)
C3 C2 C1 118.95(11)
O2 C3 O1 116.31(12)
O2 C3 C2 123.83(13)
O1 C3 C2 119.87(11)
C13 C4 O1 116.01(12)
C13 C4 C5 125.01(13)
O1 C4 C5 118.85(11)
N1 C5 C4 110.58(11)
N1 C5 H5A 109.0(10)
C4 C5 H5A 107.9(10)
N1 C5 H5B 110.2(11)
C4 C5 H5B 110.6(11)
H5A C5 H5B 108.5(15)
C7 C6 C11 119.31(13)
C7 C6 C1 122.32(12)
C11 C6 C1 118.36(12)
C6 C7 C8 120.22(13)
C6 C7 H7 119.6(11)
C8 C7 H7 120.2(11)
C9 C8 C7 120.29(14)
C9 C8 H8 120.6(11)
C7 C8 H8 119.1(11)
C10 C9 C8 119.55(13)
C10 C9 H9 120.7(11)
C8 C9 H9 119.7(11)
C9 C10 C11 120.32(13)
C9 C10 H10 118.4(11)
C11 C10 H10 121.1(11)
C10 C11 C6 120.22(13)
C10 C11 H11 121.4(11)
C6 C11 H11 118.3(11)
C2 C12 H12A 121.4(10)
C2 C12 H12B 120.3(11)
H12A C12 H12B 118.4(15)
C4 C13 H13A 124.9(11)
C4 C13 H13B 118.7(11)
H13A C13 H13B 116.3(15)
C19 C14 C15 120.62(13)
C19 C14 S1 119.56(11)
C15 C14 S1 119.78(10)
C16 C15 C14 119.40(12)
C16 C15 H15 118.8(11)
C14 C15 H15 121.8(11)
C15 C16 C17 121.15(13)
C15 C16 H16 122.1(11)
C17 C16 H16 116.7(11)
C18 C17 C16 118.16(13)
C18 C17 C20 121.40(13)
C16 C17 C20 120.43(13)
C19 C18 C17 121.34(13)
C19 C18 H18 120.0(11)
C17 C18 H18 118.6(11)
C18 C19 C14 119.31(13)
C18 C19 H19 122.0(11)
C14 C19 H19 118.7(11)
C17 C20 H20A 110.5(12)
C17 C20 H20B 110.7(12)
H20A C20 H20B 115.1(17)
C17 C20 H20C 107.2(11)
H20A C20 H20C 105.6(15)
H20B C20 H20C 107.3(16)

loop_
_geom_bond_atom_site_label_1
_geom_bond_atom_site_label_2
_geom_bond_distance
S1 O3 1.4312(11)
S1 O4 1.4376(10)
S1 N1 1.6392(11)
S1 C14 1.7612(14)
O1 C3 1.3578(16)
O1 C4 1.4048(16)
O2 C3 1.2064(17)
N1 C5 1.4782(18)
N1 C1 1.4876(15)
C1 C2 1.5166(19)
C1 C6 1.5309(18)
C1 H1 1.007(16)
C2 C12 1.326(2)
C2 C3 1.4909(18)
C4 C13 1.317(2)
C4 C5 1.4941(19)
C5 H5A 0.989(17)
C5 H5B 0.953(18)
C6 C7 1.3858(19)
C6 C11 1.3978(19)
C7 C8 1.396(2)
C7 H7 0.949(18)
C8 C9 1.387(2)
C8 H8 0.992(18)
C9 C10 1.387(2)
C9 H9 0.939(19)
C10 C11 1.390(2)
C10 H10 0.935(19)
C11 H11 0.966(18)
C12 H12A 0.992(19)
C12 H12B 0.992(19)
C13 H13A 1.004(19)
C13 H13B 0.934(19)
C14 C19 1.3881(19)
C14 C15 1.3932(19)
C15 C16 1.384(2)
C15 H15 0.988(18)
C16 C17 1.400(2)
C16 H16 0.96(2)
C17 C18 1.398(2)
C17 C20 1.505(2)
C18 C19 1.386(2)
C18 H18 1.048(18)
C19 H19 0.928(18)
C20 H20A 1.00(2)
C20 H20B 1.01(2)
C20 H20C 1.04(2)

loop_
_geom_torsion_atom_site_label_1
_geom_torsion_atom_site_label_2
_geom_torsion_atom_site_label_3
_geom_torsion_atom_site_label_4
_geom_torsion
O3 S1 N1 C5 173.24(10)
O4 S1 N1 C5 44.66(11)
C14 S1 N1 C5 -70.81(11)
O3 S1 N1 C1 -44.07(12)
O4 S1 N1 C1 -172.65(10)
C14 S1 N1 C1 71.88(11)
C5 N1 C1 C2 28.55(15)
S1 N1 C1 C2 -114.62(11)
C5 N1 C1 C6 -95.64(13)
S1 N1 C1 C6 121.19(11)
N1 C1 C2 C12 101.34(15)
C6 C1 C2 C12 -134.39(14)
N1 C1 C2 C3 -81.73(14)
C6 C1 C2 C3 42.53(16)
C4 O1 C3 O2 -170.67(12)
C4 O1 C3 C2 9.49(19)
C12 C2 C3 O2 35.3(2)
C1 C2 C3 O2 -141.84(13)
C12 C2 C3 O1 -144.91(13)
C1 C2 C3 O1 37.99(18)
C3 O1 C4 C13 -162.18(14)
C3 O1 C4 C5 21.59(19)
C1 N1 C5 C4 54.27(15)
S1 N1 C5 C4 -161.99(9)
C13 C4 C5 N1 101.77(16)
O1 C4 C5 N1 -82.37(15)
N1 C1 C6 C7 -10.74(17)
C2 C1 C6 C7 -134.65(13)
N1 C1 C6 C11 168.50(11)
C2 C1 C6 C11 44.59(16)
C11 C6 C7 C8 -2.3(2)
C1 C6 C7 C8 176.97(12)
C6 C7 C8 C9 0.0(2)
C7 C8 C9 C10 2.5(2)
C8 C9 C10 C11 -2.6(2)
C9 C10 C11 C6 0.3(2)
C7 C6 C11 C10 2.1(2)
C1 C6 C11 C10 -177.13(13)
O3 S1 C14 C19 10.73(13)
O4 S1 C14 C19 142.27(11)
N1 S1 C14 C19 -104.08(11)
O3 S1 C14 C15 -171.29(10)
O4 S1 C14 C15 -39.74(12)
N1 S1 C14 C15 73.91(12)
C19 C14 C15 C16 1.1(2)
S1 C14 C15 C16 -176.82(10)
C14 C15 C16 C17 -1.4(2)
C15 C16 C17 C18 0.5(2)
C15 C16 C17 C20 179.55(13)
C16 C17 C18 C19 0.8(2)
C20 C17 C18 C19 -178.30(13)
C17 C18 C19 C14 -1.0(2)
C15 C14 C19 C18 0.1(2)
S1 C14 C19 C18 178.03(11)
